data_7154487
loop_
_publ_author_name
'Si, Debjani'
'Peczuh, Mark W.'

_publ_section_title
;
 Synthesis, structure and reactivity of [15]-macrodilactones.
;
_journal_issue 23
_journal_name_full 'Organic &amp; biomolecular chemistry'
_journal_page_first 6463
_journal_page_last 6467
_journal_paper_doi 10.1039/c5ob00809c
_journal_volume 13
_journal_year 2015
_chemical_absolute_configuration ad
_chemical_formula_moiety 'C19 H22 O4'
_chemical_formula_sum 'C19 H22 O4'
_chemical_formula_weight 314.36
_space_group_crystal_system monoclinic
_space_group_IT_number 4
_space_group_name_Hall 'P 2yb'
_space_group_name_H-M_alt 'P 1 21 1'
_symmetry_space_group_name_Hall 'P 2yb'
_symmetry_space_group_name_H-M 'P 1 21 1'
_atom_sites_solution_hydrogens geom
_atom_sites_solution_primary direct
_atom_sites_solution_secondary difmap
_audit_creation_method SHELXL-2014/6
_audit_update_record
;
2015-03-20 deposited with the CCDC.
2015-05-07 downloaded from the CCDC.
;
_cell_angle_alpha 90
_cell_angle_beta 108.971(8)
_cell_angle_gamma 90
_cell_formula_units_Z 2
_cell_length_a 8.8516(3)
_cell_length_b 9.0800(4)
_cell_length_c 11.1409(8)
_cell_measurement_reflns_used 10420
_cell_measurement_temperature 93(2)
_cell_measurement_theta_max 68.0
_cell_measurement_theta_min 4.2
_cell_volume 846.79(9)
_computing_cell_refinement 'CrystalClear-SM Expert 2.0 r15 (Rigaku, 2011)'
_computing_data_collection 'CrystalClear-SM Expert 2.0 r15 (Rigaku, 2011)'
_computing_data_reduction 'CrystalClear-SM Expert 2.0 r15 (Rigaku, 2011)'
_computing_molecular_graphics
;
Dolomanov, O.V.; Bourhis, L.J.; Gildea, R.J.; Howard, J.A.K.; Puschmann, H., 
OLEX2: A complete structure solution, refinement and analysis program
(2009). J. Appl. Cryst., 42, 339-341.
;
_computing_publication_material 'SHELXL-2013 (Sheldrick, 2013)'
_computing_structure_refinement 'SHELXL-2014/6 (Sheldrick, 2014)'
_computing_structure_solution 'SHELXS-2013 (Sheldrick, 2013)'
_diffrn_ambient_temperature 93(2)
_diffrn_detector_area_resol_mean 22.2
_diffrn_measured_fraction_theta_full 0.997
_diffrn_measured_fraction_theta_max 0.995
_diffrn_measurement_device_type 'Rigaku Saturn 944+ CCD'
_diffrn_measurement_method \w
_diffrn_radiation_type CuK\a
_diffrn_radiation_wavelength 1.54187
_diffrn_reflns_av_R_equivalents 0.0484
_diffrn_reflns_av_unetI/netI 0.0259
_diffrn_reflns_laue_measured_fraction_full 0.997
_diffrn_reflns_laue_measured_fraction_max 0.995
_diffrn_reflns_limit_h_max 10
_diffrn_reflns_limit_h_min -10
_diffrn_reflns_limit_k_max 10
_diffrn_reflns_limit_k_min -10
_diffrn_reflns_limit_l_max 13
_diffrn_reflns_limit_l_min -13
_diffrn_reflns_number 27457
_diffrn_reflns_point_group_measured_fraction_full 0.986
_diffrn_reflns_point_group_measured_fraction_max 0.983
_diffrn_reflns_theta_full 67.687
_diffrn_reflns_theta_max 68.089
_diffrn_reflns_theta_min 4.196
_diffrn_source 'Rotating Anode'
_exptl_absorpt_coefficient_mu 0.694
_exptl_absorpt_correction_T_max 0.947
_exptl_absorpt_correction_T_min 0.836
_exptl_absorpt_correction_type multi-scan
_exptl_absorpt_process_details 'Jacobson, R. (1998) Private Communication'
_exptl_crystal_colour Colorless
_exptl_crystal_density_diffrn 1.233
_exptl_crystal_density_method 'not measured'
_exptl_crystal_description Block
_exptl_crystal_F_000 336
_exptl_crystal_size_max 0.300
_exptl_crystal_size_mid 0.200
_exptl_crystal_size_min 0.080
_refine_diff_density_max 0.139
_refine_diff_density_min -0.154
_refine_diff_density_rms 0.030
_refine_ls_abs_structure_details
; 
 Flack x determined using 1236 quotients [(I+)-(I-)]/[(I+)+(I-)] 
 (Parsons, Flack and Wagner, Acta Cryst. B69 (2013) 249-259). 
;
_refine_ls_abs_structure_Flack 0.12(8)
_refine_ls_extinction_method none
_refine_ls_goodness_of_fit_ref 1.066
_refine_ls_hydrogen_treatment constr
_refine_ls_matrix_type full
_refine_ls_number_parameters 208
_refine_ls_number_reflns 3044
_refine_ls_number_restraints 1
_refine_ls_restrained_S_all 1.066
_refine_ls_R_factor_all 0.0296
_refine_ls_R_factor_gt 0.0251
_refine_ls_shift/su_max 0.000
_refine_ls_shift/su_mean 0.000
_refine_ls_structure_factor_coef Fsqd
_refine_ls_weighting_details 'w=1/[\s^2^(Fo^2^)+(0.0312P)^2^+0.0745P] where P=(Fo^2^+2Fc^2^)/3'
_refine_ls_weighting_scheme calc
_refine_ls_wR_factor_gt 0.0597
_refine_ls_wR_factor_ref 0.0623
_reflns_Friedel_coverage 0.847
_reflns_friedel_fraction_full 0.973
_reflns_friedel_fraction_max 0.968
_reflns_number_gt 2862
_reflns_number_total 3044
_reflns_threshold_expression 'I > 2\s(I)'
_cod_data_source_file c5ob00809c2.cif
_cod_data_source_block 007-14195
_cod_depositor_comments 'Adding full bibliography for 7154487.cif.'
_cod_database_code 7154487
_shelx_space_group_comment
; 
The symmetry employed for this shelxl refinement is uniquely defined 
by the following loop, which should always be used as a source of 
symmetry information in preference to the above space-group names. 
They are only intended as comments. 
;
_shelx_estimated_absorpt_t_min 0.819
_shelx_estimated_absorpt_t_max 0.947
_shelxl_version_number 2014/6

loop_
_space_group_symop_operation_xyz
'x, y, z'
'-x, y+1/2, -z'

loop_
_atom_site_label
_atom_site_type_symbol
_atom_site_fract_x
_atom_site_fract_y
_atom_site_fract_z
_atom_site_U_iso_or_equiv
_atom_site_adp_type
_atom_site_occupancy
_atom_site_site_symmetry_order
_atom_site_calc_flag
_atom_site_refinement_flags_posn
_atom_site_refinement_flags_adp
O1 O 0.28061(15) 0.07450(16) 0.84645(12) 0.0318(3) Uani 1 1 d . .
C1 C 0.5172(2) 0.4602(2) 0.82941(18) 0.0272(4) Uani 1 1 d . .
H1A H 0.5848 0.4336 0.7772 0.033 Uiso 1 1 calc R U
H1B H 0.5881 0.5007 0.9107 0.033 Uiso 1 1 calc R U
O2 O 0.11445(14) 0.71329(15) 0.68603(11) 0.0282(3) Uani 1 1 d . .
C2 C 0.4382(2) 0.3222(2) 0.85650(17) 0.0268(4) Uani 1 1 d . .
H2A H 0.5196 0.2550 0.9115 0.032 Uiso 1 1 calc R U
H2B H 0.3614 0.3478 0.9009 0.032 Uiso 1 1 calc R U
O3 O 0.35572(15) 0.25111(14) 0.73672(11) 0.0262(3) Uani 1 1 d . .
C4 C 0.2775(2) 0.1264(2) 0.74603(17) 0.0261(4) Uani 1 1 d . .
C5 C 0.1839(2) 0.0641(2) 0.61879(18) 0.0288(4) Uani 1 1 d . .
H5A H 0.2241 -0.0354 0.6091 0.035 Uiso 1 1 calc R U
H5B H 0.1966 0.1277 0.5505 0.035 Uiso 1 1 calc R U
C6 C 0.0062(2) 0.0554(2) 0.60826(19) 0.0295(4) Uani 1 1 d . .
H6A H -0.0561 0.0120 0.5254 0.035 Uiso 1 1 calc R U
H6B H -0.0063 -0.0088 0.6763 0.035 Uiso 1 1 calc R U
C7 C -0.0557(2) 0.2063(2) 0.61997(18) 0.0290(4) Uani 1 1 d . .
H7 H -0.0988 0.2621 0.5444 0.035 Uiso 1 1 calc R U
C8 C -0.0544(2) 0.2676(2) 0.72857(18) 0.0278(4) Uani 1 1 d . .
H8 H -0.0298 0.2063 0.8015 0.033 Uiso 1 1 calc R U
C9 C -0.0881(2) 0.4217(2) 0.74339(19) 0.0280(4) Uani 1 1 d . .
H9 H -0.1404 0.4758 0.6684 0.034 Uiso 1 1 calc R U
C10 C -0.0518(2) 0.4935(2) 0.85291(19) 0.0286(4) Uani 1 1 d . .
H10 H -0.0146 0.4374 0.9289 0.034 Uiso 1 1 calc R U
C11 C -0.0656(2) 0.6561(2) 0.86479(19) 0.0297(4) Uani 1 1 d . .
H11A H -0.1121 0.6782 0.9324 0.036 Uiso 1 1 calc R U
H11B H -0.1379 0.6966 0.7840 0.036 Uiso 1 1 calc R U
C12 C 0.0996(2) 0.7297(2) 0.89686(17) 0.0278(4) Uani 1 1 d . .
H12A H 0.0880 0.8379 0.9000 0.033 Uiso 1 1 calc R U
H12B H 0.1692 0.6961 0.9813 0.033 Uiso 1 1 calc R U
C13 C 0.1747(2) 0.6906(2) 0.79817(17) 0.0241(4) Uani 1 1 d . .
O14 O 0.31719(14) 0.62303(15) 0.84900(12) 0.0256(3) Uani 1 1 d . .
C15 C 0.3996(2) 0.5791(2) 0.76073(17) 0.0254(4) Uani 1 1 d . .
H15 H 0.3208 0.5366 0.6825 0.031 Uiso 1 1 calc R U
C16 C 0.4820(2) 0.7099(2) 0.72527(16) 0.0248(4) Uani 1 1 d . .
C17 C 0.5116(2) 0.7101(2) 0.60999(17) 0.0316(4) Uani 1 1 d . .
H17 H 0.4765 0.6297 0.5531 0.038 Uiso 1 1 calc R U
C18 C 0.5918(2) 0.8264(3) 0.5775(2) 0.0352(5) Uani 1 1 d . .
H18 H 0.6108 0.8256 0.4983 0.042 Uiso 1 1 calc R U
C19 C 0.6445(2) 0.9438(2) 0.6598(2) 0.0335(5) Uani 1 1 d . .
H19 H 0.7004 1.0232 0.6378 0.040 Uiso 1 1 calc R U
C20 C 0.6151(2) 0.9444(2) 0.7741(2) 0.0331(5) Uani 1 1 d . .
H20 H 0.6504 1.0249 0.8308 0.040 Uiso 1 1 calc R U
C21 C 0.5344(2) 0.8283(2) 0.80641(18) 0.0296(4) Uani 1 1 d . .
H21 H 0.5147 0.8300 0.8853 0.036 Uiso 1 1 calc R U

loop_
_atom_site_aniso_label
_atom_site_aniso_U_11
_atom_site_aniso_U_22
_atom_site_aniso_U_33
_atom_site_aniso_U_23
_atom_site_aniso_U_13
_atom_site_aniso_U_12
O1 0.0326(7) 0.0345(8) 0.0290(7) 0.0054(6) 0.0108(5) -0.0005(6)
C1 0.0196(8) 0.0326(11) 0.0290(10) -0.0046(8) 0.0072(7) -0.0014(8)
O2 0.0279(6) 0.0307(8) 0.0259(7) 0.0032(6) 0.0086(5) 0.0015(6)
C2 0.0245(9) 0.0315(11) 0.0226(9) -0.0028(8) 0.0052(8) 0.0000(8)
O3 0.0267(6) 0.0273(7) 0.0247(6) -0.0018(5) 0.0084(5) -0.0034(5)
C4 0.0223(8) 0.0271(10) 0.0298(10) 0.0013(9) 0.0100(8) 0.0012(8)
C5 0.0309(10) 0.0277(10) 0.0291(10) -0.0027(9) 0.0113(8) -0.0045(8)
C6 0.0273(9) 0.0270(11) 0.0321(10) 0.0008(9) 0.0067(8) -0.0030(8)
C7 0.0266(9) 0.0279(10) 0.0298(10) 0.0025(9) 0.0056(7) -0.0020(8)
C8 0.0241(9) 0.0287(10) 0.0308(10) 0.0042(8) 0.0090(7) -0.0015(8)
C9 0.0226(9) 0.0310(11) 0.0318(10) 0.0042(9) 0.0109(7) -0.0006(8)
C10 0.0259(9) 0.0337(11) 0.0310(11) 0.0039(9) 0.0158(8) -0.0005(8)
C11 0.0246(9) 0.0354(12) 0.0317(10) -0.0001(8) 0.0129(8) 0.0043(8)
C12 0.0270(9) 0.0297(11) 0.0282(9) -0.0004(8) 0.0107(7) 0.0025(8)
C13 0.0221(8) 0.0214(9) 0.0291(10) -0.0010(8) 0.0088(7) -0.0029(7)
O14 0.0209(6) 0.0330(7) 0.0241(6) -0.0015(5) 0.0087(5) 0.0013(5)
C15 0.0229(8) 0.0316(10) 0.0235(9) -0.0053(8) 0.0098(7) -0.0013(8)
C16 0.0198(8) 0.0291(10) 0.0250(9) -0.0025(8) 0.0064(7) 0.0010(8)
C17 0.0336(10) 0.0335(11) 0.0286(10) -0.0048(9) 0.0113(8) -0.0019(9)
C18 0.0362(11) 0.0392(13) 0.0344(11) 0.0038(9) 0.0174(9) 0.0020(9)
C19 0.0240(9) 0.0321(12) 0.0447(12) 0.0072(10) 0.0115(8) 0.0003(9)
C20 0.0267(9) 0.0309(11) 0.0385(11) -0.0067(9) 0.0061(8) -0.0036(9)
C21 0.0273(10) 0.0348(11) 0.0274(10) -0.0051(9) 0.0097(8) -0.0033(8)

loop_
_atom_type_symbol
_atom_type_description
_atom_type_scat_dispersion_real
_atom_type_scat_dispersion_imag
_atom_type_scat_source
C C 0.0181 0.0091 'International Tables Vol C Tables 4.2.6.8 and 6.1.1.4'
H H 0.0000 0.0000 'International Tables Vol C Tables 4.2.6.8 and 6.1.1.4'
O O 0.0492 0.0322 'International Tables Vol C Tables 4.2.6.8 and 6.1.1.4'

loop_
_geom_angle_atom_site_label_1
_geom_angle_atom_site_label_2
_geom_angle_atom_site_label_3
_geom_angle
C2 C1 C15 113.74(15)
C2 C1 H1A 108.8
C15 C1 H1A 108.8
C2 C1 H1B 108.8
C15 C1 H1B 108.8
H1A C1 H1B 107.7
O3 C2 C1 108.23(15)
O3 C2 H2A 110.1
C1 C2 H2A 110.1
O3 C2 H2B 110.1
C1 C2 H2B 110.1
H2A C2 H2B 108.4
C4 O3 C2 114.91(14)
O1 C4 O3 122.82(17)
O1 C4 C5 124.60(18)
O3 C4 C5 112.55(16)
C4 C5 C6 109.12(15)
C4 C5 H5A 109.9
C6 C5 H5A 109.9
C4 C5 H5B 109.9
C6 C5 H5B 109.9
H5A C5 H5B 108.3
C7 C6 C5 109.87(16)
C7 C6 H6A 109.7
C5 C6 H6A 109.7
C7 C6 H6B 109.7
C5 C6 H6B 109.7
H6A C6 H6B 108.2
C8 C7 C6 124.62(18)
C8 C7 H7 117.7
C6 C7 H7 117.7
C7 C8 C9 124.50(19)
C7 C8 H8 117.7
C9 C8 H8 117.7
C10 C9 C8 125.49(19)
C10 C9 H9 117.3
C8 C9 H9 117.3
C9 C10 C11 124.42(19)
C9 C10 H10 117.8
C11 C10 H10 117.8
C10 C11 C12 110.59(16)
C10 C11 H11A 109.5
C12 C11 H11A 109.5
C10 C11 H11B 109.5
C12 C11 H11B 109.5
H11A C11 H11B 108.1
C13 C12 C11 109.92(15)
C13 C12 H12A 109.7
C11 C12 H12A 109.7
C13 C12 H12B 109.7
C11 C12 H12B 109.7
H12A C12 H12B 108.2
O2 C13 O14 123.39(16)
O2 C13 C12 124.52(16)
O14 C13 C12 112.08(14)
C13 O14 C15 116.45(13)
O14 C15 C16 110.56(15)
O14 C15 C1 105.40(14)
C16 C15 C1 112.28(14)
O14 C15 H15 109.5
C16 C15 H15 109.5
C1 C15 H15 109.5
C21 C16 C17 118.58(18)
C21 C16 C15 121.80(16)
C17 C16 C15 119.58(17)
C18 C17 C16 120.56(19)
C18 C17 H17 119.7
C16 C17 H17 119.7
C19 C18 C17 120.33(19)
C19 C18 H18 119.8
C17 C18 H18 119.8
C20 C19 C18 119.37(19)
C20 C19 H19 120.3
C18 C19 H19 120.3
C19 C20 C21 120.31(19)
C19 C20 H20 119.8
C21 C20 H20 119.8
C16 C21 C20 120.84(18)
C16 C21 H21 119.6
C20 C21 H21 119.6

loop_
_geom_bond_atom_site_label_1
_geom_bond_atom_site_label_2
_geom_bond_distance
O1 C4 1.206(2)
C1 C2 1.512(3)
C1 C15 1.522(3)
C1 H1A 0.9900
C1 H1B 0.9900
O2 C13 1.206(2)
C2 O3 1.448(2)
C2 H2A 0.9900
C2 H2B 0.9900
O3 C4 1.349(2)
C4 C5 1.501(3)
C5 C6 1.541(2)
C5 H5A 0.9900
C5 H5B 0.9900
C6 C7 1.496(3)
C6 H6A 0.9900
C6 H6B 0.9900
C7 C8 1.329(3)
C7 H7 0.9500
C8 C9 1.452(3)
C8 H8 0.9500
C9 C10 1.327(3)
C9 H9 0.9500
C10 C11 1.491(3)
C10 H10 0.9500
C11 C12 1.540(3)
C11 H11A 0.9900
C11 H11B 0.9900
C12 C13 1.500(3)
C12 H12A 0.9900
C12 H12B 0.9900
C13 O14 1.350(2)
O14 C15 1.458(2)
C15 C16 1.512(3)
C15 H15 1.0000
C16 C21 1.384(3)
C16 C17 1.392(2)
C17 C18 1.385(3)
C17 H17 0.9500
C18 C19 1.385(3)
C18 H18 0.9500
C19 C20 1.379(3)
C19 H19 0.9500
C20 C21 1.386(3)
C20 H20 0.9500
C21 H21 0.9500

loop_
_geom_torsion_atom_site_label_1
_geom_torsion_atom_site_label_2
_geom_torsion_atom_site_label_3
_geom_torsion_atom_site_label_4
_geom_torsion
C15 C1 C2 O3 67.67(19)
C1 C2 O3 C4 -179.27(14)
C2 O3 C4 O1 -2.8(2)
C2 O3 C4 C5 175.51(15)
O1 C4 C5 C6 57.3(2)
O3 C4 C5 C6 -120.94(16)
C4 C5 C6 C7 60.8(2)
C5 C6 C7 C8 -90.7(2)
C6 C7 C8 C9 168.72(17)
C7 C8 C9 C10 -163.09(19)
C8 C9 C10 C11 170.54(18)
C9 C10 C11 C12 -101.6(2)
C10 C11 C12 C13 56.4(2)
C11 C12 C13 O2 56.6(2)
C11 C12 C13 O14 -121.78(16)
O2 C13 O14 C15 1.0(2)
C12 C13 O14 C15 179.42(15)
C13 O14 C15 C16 79.09(18)
C13 O14 C15 C1 -159.36(15)
C2 C1 C15 O14 64.47(19)
C2 C1 C15 C16 -175.10(15)
O14 C15 C16 C21 27.8(2)
C1 C15 C16 C21 -89.6(2)
O14 C15 C16 C17 -154.43(15)
C1 C15 C16 C17 88.2(2)
C21 C16 C17 C18 0.0(3)
C15 C16 C17 C18 -177.77(18)
C16 C17 C18 C19 0.4(3)
C17 C18 C19 C20 -0.6(3)
C18 C19 C20 C21 0.3(3)
C17 C16 C21 C20 -0.3(3)
C15 C16 C21 C20 177.49(17)
C19 C20 C21 C16 0.1(3)
